data_4514027
loop_
_publ_author_name
'Bai, He-Yuan'
'Ma, Zhi-Gang'
'Yi, Min'
'Lin, Jun-Bing'
'Zhang, Shu-Yu'

_publ_section_title
;
 Palladium-Catalyzed Direct Intermolecular Amination of Unactivated
 Methylene C(sp3)--H Bonds with Azodiformates via Bidentate-Chelation
 Assistance
;
_journal_issue 3
_journal_name_full 'ACS Catalysis'
_journal_page_first 2042
_journal_paper_doi 10.1021/acscatal.6b03621
_journal_volume 7
_journal_year 2017
_chemical_formula_moiety 'C15 H23 N3 O3'
_chemical_formula_sum 'C15 H23 N3 O3'
_chemical_formula_weight 293.36
_chemical_name_systematic
;
 ?
;
_space_group_crystal_system orthorhombic
_space_group_IT_number 61
_space_group_name_Hall '-P 2ac 2ab'
_space_group_name_H-M_alt 'P b c a'
_symmetry_space_group_name_Hall '-P 2ac 2ab'
_symmetry_space_group_name_H-M 'P b c a'
_atom_sites_solution_hydrogens geom
_audit_creation_method SHELXL-2014
_cell_angle_alpha 90
_cell_angle_beta 90
_cell_angle_gamma 90
_cell_formula_units_Z 8
_cell_length_a 16.5344(8)
_cell_length_b 9.4279(5)
_cell_length_c 20.9981(12)
_cell_measurement_reflns_used 7834
_cell_measurement_temperature 293(2)
_cell_measurement_theta_max 68.29
_cell_measurement_theta_min 4.21
_cell_volume 3273.3(3)
_computing_cell_refinement 'Bruker SAINT'
_computing_data_collection 'Bruker APEX2'
_computing_data_reduction 'Bruker SAINT'
_computing_molecular_graphics 'Bruker SHELXTL'
_computing_publication_material 'Bruker SHELXTL'
_computing_structure_refinement 'SHELXL-2014 (Sheldrick, 2014)'
_computing_structure_solution 'SHELXS-97 (Sheldrick 2008)'
_diffrn_ambient_temperature 293(2)
_diffrn_measured_fraction_theta_full 0.997
_diffrn_measured_fraction_theta_max 0.995
_diffrn_measurement_device_type 'CCD area detector'
_diffrn_measurement_method 'phi and omega scans'
_diffrn_radiation_type CuK\a
_diffrn_radiation_wavelength 1.54178
_diffrn_reflns_av_R_equivalents 0.0216
_diffrn_reflns_av_unetI/netI 0.0194
_diffrn_reflns_Laue_measured_fraction_full 0.997
_diffrn_reflns_Laue_measured_fraction_max 0.995
_diffrn_reflns_limit_h_max 19
_diffrn_reflns_limit_h_min -19
_diffrn_reflns_limit_k_max 8
_diffrn_reflns_limit_k_min -11
_diffrn_reflns_limit_l_max 25
_diffrn_reflns_limit_l_min -24
_diffrn_reflns_number 11286
_diffrn_reflns_point_group_measured_fraction_full 0.997
_diffrn_reflns_point_group_measured_fraction_max 0.995
_diffrn_reflns_theta_full 67.679
_diffrn_reflns_theta_max 68.294
_diffrn_reflns_theta_min 4.211
_diffrn_source 'sealed tube'
_exptl_absorpt_coefficient_mu 0.683
_exptl_absorpt_correction_type none
_exptl_crystal_colour colorless
_exptl_crystal_density_diffrn 1.195
_exptl_crystal_description block
_exptl_crystal_F_000 1072
_exptl_crystal_size_max 0.05
_exptl_crystal_size_mid 0.04
_exptl_crystal_size_min 0.03
_refine_diff_density_max 0.254
_refine_diff_density_min -0.181
_refine_diff_density_rms 0.037
_refine_ls_extinction_method none
_refine_ls_goodness_of_fit_ref 0.982
_refine_ls_hydrogen_treatment constr
_refine_ls_matrix_type full
_refine_ls_number_parameters 194
_refine_ls_number_reflns 2983
_refine_ls_number_restraints 0
_refine_ls_restrained_S_all 0.982
_refine_ls_R_factor_all 0.0563
_refine_ls_R_factor_gt 0.0465
_refine_ls_shift/su_max 0.025
_refine_ls_shift/su_mean 0.004
_refine_ls_structure_factor_coef Fsqd
_refine_ls_weighting_details 'w=1/[\s^2^(Fo^2^)+(0.0854P)^2^+0.8340P] where P=(Fo^2^+2Fc^2^)/3'
_refine_ls_weighting_scheme calc
_refine_ls_wR_factor_gt 0.1339
_refine_ls_wR_factor_ref 0.1437
_reflns_Friedel_coverage 0.000
_reflns_number_gt 2438
_reflns_number_total 2983
_reflns_threshold_expression 'I > 2\s(I)'
_cod_data_source_file cs6b03621_si_002.cif
_cod_data_source_block p
_cod_depositor_comments 'Adding full bibliography for 4514027.cif.'
_cod_database_code 4514027
_shelx_space_group_comment
;
The symmetry employed for this shelxl refinement is uniquely defined
by the following loop, which should always be used as a source of
symmetry information in preference to the above space-group names.
They are only intended as comments.
;
_shelxl_version_number 2014-3

loop_
_space_group_symop_operation_xyz
'x, y, z'
'-x+1/2, -y, z+1/2'
'x+1/2, -y+1/2, -z'
'-x, y+1/2, -z+1/2'
'-x, -y, -z'
'x-1/2, y, -z-1/2'
'-x-1/2, y-1/2, z'
'x, -y-1/2, z-1/2'

loop_
_atom_site_label
_atom_site_type_symbol
_atom_site_fract_x
_atom_site_fract_y
_atom_site_fract_z
_atom_site_U_iso_or_equiv
_atom_site_adp_type
_atom_site_occupancy
_atom_site_site_symmetry_order
_atom_site_calc_flag
_atom_site_refinement_flags_posn
_atom_site_refinement_flags_adp
C1 C 0.36846(10) 0.55645(18) 0.19181(8) 0.0476(4) Uani 1 1 d . .
C2 C 0.31418(14) 0.5195(3) 0.14493(10) 0.0734(6) Uani 1 1 d . .
H2 H 0.2821 0.4391 0.1493 0.088 Uiso 1 1 calc R U
C3 C 0.30807(16) 0.6034(3) 0.09146(11) 0.0882(8) Uani 1 1 d . .
H3 H 0.2722 0.5795 0.0591 0.106 Uiso 1 1 calc R U
C4 C 0.35510(16) 0.7220(3) 0.08629(11) 0.0780(7) Uani 1 1 d . .
H4 H 0.3512 0.7819 0.0512 0.094 Uiso 1 1 calc R U
C5 C 0.40767(15) 0.7490(3) 0.13434(11) 0.0758(7) Uani 1 1 d . .
H5 H 0.4405 0.8286 0.1308 0.091 Uiso 1 1 calc R U
C6 C 0.37882(10) 0.46161(18) 0.25070(9) 0.0465(4) Uani 1 1 d . .
C7 C 0.41966(11) 0.3234(2) 0.23033(11) 0.0587(5) Uani 1 1 d . .
H7A H 0.4277 0.2641 0.2670 0.088 Uiso 1 1 calc R U
H7B H 0.4710 0.3443 0.2111 0.088 Uiso 1 1 calc R U
H7C H 0.3859 0.2750 0.2001 0.088 Uiso 1 1 calc R U
C8 C 0.42895(11) 0.5321(2) 0.30264(9) 0.0529(4) Uani 1 1 d . .
H8A H 0.4040 0.6201 0.3147 0.079 Uiso 1 1 calc R U
H8B H 0.4825 0.5502 0.2869 0.079 Uiso 1 1 calc R U
H8C H 0.4319 0.4706 0.3390 0.079 Uiso 1 1 calc R U
C9 C 0.24326(11) 0.51831(17) 0.29326(9) 0.0490(4) Uani 1 1 d . .
C10 C 0.16498(10) 0.46090(19) 0.31956(9) 0.0506(4) Uani 1 1 d . .
H10A H 0.1584 0.3630 0.3063 0.061 Uiso 1 1 calc R U
H10B H 0.1201 0.5151 0.3025 0.061 Uiso 1 1 calc R U
C11 C 0.16361(10) 0.4689(2) 0.39284(10) 0.0542(4) Uani 1 1 d . .
H11 H 0.1747 0.5671 0.4055 0.065 Uiso 1 1 calc R U
C12 C 0.08088(12) 0.4271(3) 0.41890(12) 0.0702(6) Uani 1 1 d . .
H12A H 0.0703 0.3295 0.4089 0.105 Uiso 1 1 calc R U
H12B H 0.0400 0.4857 0.3999 0.105 Uiso 1 1 calc R U
H12C H 0.0803 0.4398 0.4643 0.105 Uiso 1 1 calc R U
C13 C 0.29643(11) 0.4279(2) 0.44183(8) 0.0507(4) Uani 1 1 d . .
C14 C 0.42097(12) 0.3530(3) 0.48803(11) 0.0711(6) Uani 1 1 d . .
H14A H 0.4383 0.4464 0.4743 0.085 Uiso 1 1 calc R U
H14B H 0.4616 0.2851 0.4745 0.085 Uiso 1 1 calc R U
C15 C 0.41501(17) 0.3507(3) 0.55815(13) 0.0873(8) Uani 1 1 d . .
H15A H 0.3801 0.4259 0.5721 0.131 Uiso 1 1 calc R U
H15B H 0.4678 0.3635 0.5763 0.131 Uiso 1 1 calc R U
H15C H 0.3933 0.2612 0.5717 0.131 Uiso 1 1 calc R U
N1 N 0.41560(11) 0.66843(18) 0.18680(8) 0.0626(5) Uani 1 1 d . .
N2 N 0.29846(9) 0.42337(14) 0.27531(7) 0.0470(4) Uani 1 1 d . .
H2A H 0.2864 0.3349 0.2783 0.056 Uiso 1 1 calc R U
N3 N 0.22585(9) 0.37846(16) 0.41999(8) 0.0539(4) Uani 1 1 d . .
H3A H 0.2169 0.2887 0.4221 0.065 Uiso 1 1 calc R U
O1 O 0.25550(8) 0.64727(12) 0.28994(8) 0.0631(4) Uani 1 1 d . .
O2 O 0.31514(8) 0.55215(15) 0.44735(7) 0.0601(4) Uani 1 1 d . .
O3 O 0.34509(8) 0.31912(15) 0.45828(7) 0.0637(4) Uani 1 1 d . .

loop_
_atom_site_aniso_label
_atom_site_aniso_U_11
_atom_site_aniso_U_22
_atom_site_aniso_U_33
_atom_site_aniso_U_23
_atom_site_aniso_U_13
_atom_site_aniso_U_12
C1 0.0470(8) 0.0464(9) 0.0494(9) 0.0023(7) -0.0021(7) -0.0029(7)
C2 0.0719(13) 0.0897(16) 0.0585(12) 0.0080(11) -0.0129(10) -0.0292(12)
C3 0.0776(15) 0.129(2) 0.0580(13) 0.0168(14) -0.0227(11) -0.0211(15)
C4 0.0904(15) 0.0877(16) 0.0558(12) 0.0241(12) -0.0072(11) 0.0019(14)
C5 0.0938(16) 0.0658(13) 0.0677(13) 0.0221(11) -0.0083(12) -0.0228(12)
C6 0.0465(9) 0.0400(8) 0.0532(9) 0.0055(7) 0.0022(7) -0.0006(7)
C7 0.0555(10) 0.0505(10) 0.0700(12) 0.0021(9) 0.0119(9) 0.0049(8)
C8 0.0506(9) 0.0559(10) 0.0521(10) 0.0095(8) -0.0036(7) 0.0002(8)
C9 0.0483(9) 0.0359(8) 0.0629(10) 0.0012(7) -0.0025(8) 0.0012(7)
C10 0.0451(9) 0.0397(8) 0.0671(11) -0.0015(8) -0.0009(8) 0.0000(7)
C11 0.0462(9) 0.0476(9) 0.0687(11) -0.0111(8) 0.0026(8) 0.0008(8)
C12 0.0524(11) 0.0835(15) 0.0748(14) -0.0094(12) 0.0103(10) 0.0004(10)
C13 0.0522(9) 0.0571(11) 0.0429(9) -0.0072(8) 0.0057(7) -0.0057(8)
C14 0.0573(11) 0.0859(15) 0.0700(13) 0.0001(11) -0.0094(10) -0.0041(10)
C15 0.0873(17) 0.102(2) 0.0726(16) 0.0057(14) -0.0152(13) 0.0080(14)
N1 0.0689(10) 0.0598(10) 0.0590(10) 0.0160(8) -0.0122(8) -0.0200(8)
N2 0.0491(8) 0.0313(7) 0.0605(9) 0.0020(6) 0.0056(6) -0.0014(5)
N3 0.0517(8) 0.0465(8) 0.0636(9) -0.0066(7) 0.0007(7) -0.0029(7)
O1 0.0539(7) 0.0315(6) 0.1040(11) 0.0025(6) 0.0036(7) 0.0011(5)
O2 0.0638(8) 0.0568(8) 0.0597(8) -0.0062(6) -0.0007(6) -0.0099(6)
O3 0.0579(7) 0.0638(8) 0.0694(9) -0.0033(7) -0.0108(6) -0.0013(6)

loop_
_atom_type_symbol
_atom_type_description
_atom_type_scat_dispersion_real
_atom_type_scat_dispersion_imag
_atom_type_scat_source
C C 0.0181 0.0091 'International Tables Vol C Tables 4.2.6.8 and 6.1.1.4'
H H 0.0000 0.0000 'International Tables Vol C Tables 4.2.6.8 and 6.1.1.4'
N N 0.0311 0.0180 'International Tables Vol C Tables 4.2.6.8 and 6.1.1.4'
O O 0.0492 0.0322 'International Tables Vol C Tables 4.2.6.8 and 6.1.1.4'

loop_
_geom_angle_atom_site_label_1
_geom_angle_atom_site_label_2
_geom_angle_atom_site_label_3
_geom_angle
N1 C1 C2 122.11(18)
N1 C1 C6 117.73(15)
C2 C1 C6 120.08(17)
C1 C2 C3 119.0(2)
C1 C2 H2 120.5
C3 C2 H2 120.5
C4 C3 C2 119.5(2)
C4 C3 H3 120.2
C2 C3 H3 120.2
C5 C4 C3 117.3(2)
C5 C4 H4 121.3
C3 C4 H4 121.3
N1 C5 C4 124.5(2)
N1 C5 H5 117.7
C4 C5 H5 117.7
N2 C6 C8 110.32(14)
N2 C6 C7 106.77(13)
C8 C6 C7 109.40(15)
N2 C6 C1 108.97(13)
C8 C6 C1 112.53(14)
C7 C6 C1 108.68(15)
C6 C7 H7A 109.5
C6 C7 H7B 109.5
H7A C7 H7B 109.5
C6 C7 H7C 109.5
H7A C7 H7C 109.5
H7B C7 H7C 109.5
C6 C8 H8A 109.5
C6 C8 H8B 109.5
H8A C8 H8B 109.5
C6 C8 H8C 109.5
H8A C8 H8C 109.5
H8B C8 H8C 109.5
O1 C9 N2 122.22(17)
O1 C9 C10 121.00(16)
N2 C9 C10 116.77(14)
C9 C10 C11 111.15(15)
C9 C10 H10A 109.4
C11 C10 H10A 109.4
C9 C10 H10B 109.4
C11 C10 H10B 109.4
H10A C10 H10B 108.0
N3 C11 C12 110.04(17)
N3 C11 C10 110.64(14)
C12 C11 C10 111.02(16)
N3 C11 H11 108.3
C12 C11 H11 108.3
C10 C11 H11 108.3
C11 C12 H12A 109.5
C11 C12 H12B 109.5
H12A C12 H12B 109.5
C11 C12 H12C 109.5
H12A C12 H12C 109.5
H12B C12 H12C 109.5
O2 C13 N3 126.12(18)
O2 C13 O3 123.76(17)
N3 C13 O3 110.11(16)
O3 C14 C15 111.8(2)
O3 C14 H14A 109.2
C15 C14 H14A 109.2
O3 C14 H14B 109.2
C15 C14 H14B 109.2
H14A C14 H14B 107.9
C14 C15 H15A 109.5
C14 C15 H15B 109.5
H15A C15 H15B 109.5
C14 C15 H15C 109.5
H15A C15 H15C 109.5
H15B C15 H15C 109.5
C1 N1 C5 117.43(17)
C9 N2 C6 123.61(14)
C9 N2 H2A 118.2
C6 N2 H2A 118.2
C13 N3 C11 123.23(16)
C13 N3 H3A 118.4
C11 N3 H3A 118.4
C13 O3 C14 117.60(17)

loop_
_geom_bond_atom_site_label_1
_geom_bond_atom_site_label_2
_geom_bond_distance
C1 N1 1.317(2)
C1 C2 1.377(3)
C1 C6 1.536(2)
C2 C3 1.377(3)
C2 H2 0.9300
C3 C4 1.366(4)
C3 H3 0.9300
C4 C5 1.356(3)
C4 H4 0.9300
C5 N1 1.344(3)
C5 H5 0.9300
C6 N2 1.470(2)
C6 C8 1.523(3)
C6 C7 1.529(2)
C7 H7A 0.9600
C7 H7B 0.9600
C7 H7C 0.9600
C8 H8A 0.9600
C8 H8B 0.9600
C8 H8C 0.9600
C9 O1 1.235(2)
C9 N2 1.333(2)
C9 C10 1.508(2)
C10 C11 1.541(3)
C10 H10A 0.9700
C10 H10B 0.9700
C11 N3 1.453(2)
C11 C12 1.525(3)
C11 H11 0.9800
C12 H12A 0.9600
C12 H12B 0.9600
C12 H12C 0.9600
C13 O2 1.218(2)
C13 N3 1.338(2)
C13 O3 1.348(2)
C14 O3 1.437(2)
C14 C15 1.476(4)
C14 H14A 0.9700
C14 H14B 0.9700
C15 H15A 0.9600
C15 H15B 0.9600
C15 H15C 0.9600
N2 H2A 0.8600
N3 H3A 0.8600

loop_
_geom_torsion_atom_site_label_1
_geom_torsion_atom_site_label_2
_geom_torsion_atom_site_label_3
_geom_torsion_atom_site_label_4
_geom_torsion
N1 C1 C2 C3 -1.0(4)
C6 C1 C2 C3 -177.6(2)
C1 C2 C3 C4 -0.7(4)
C2 C3 C4 C5 1.7(4)
C3 C4 C5 N1 -1.1(4)
N1 C1 C6 N2 136.62(17)
C2 C1 C6 N2 -46.6(2)
N1 C1 C6 C8 13.9(2)
C2 C1 C6 C8 -169.26(19)
N1 C1 C6 C7 -107.39(19)
C2 C1 C6 C7 69.4(2)
O1 C9 C10 C11 -77.3(2)
N2 C9 C10 C11 101.28(19)
C9 C10 C11 N3 -64.14(19)
C9 C10 C11 C12 173.38(16)
C2 C1 N1 C5 1.6(3)
C6 C1 N1 C5 178.32(19)
C4 C5 N1 C1 -0.5(4)
O1 C9 N2 C6 0.7(3)
C10 C9 N2 C6 -177.92(16)
C8 C6 N2 C9 66.2(2)
C7 C6 N2 C9 -175.02(17)
C1 C6 N2 C9 -57.8(2)
O2 C13 N3 C11 7.0(3)
O3 C13 N3 C11 -173.94(16)
C12 C11 N3 C13 -135.63(19)
C10 C11 N3 C13 101.31(19)
O2 C13 O3 C14 4.4(3)
N3 C13 O3 C14 -174.66(16)
C15 C14 O3 C13 93.8(2)
